data_7025231
loop_
_publ_author_name
'Patel, Dipti'
'Lewis, William'
'Blake, Alexander J.'
'Liddle, Stephen T.'

_publ_section_title
;
 Uranium(IV) amide and halide derivatives of two tripodal
 tris(N-arylamido-dimethylsilyl)methanes.
;
_journal_issue 29
_journal_name_full 'Dalton transactions (Cambridge, England : 2003)'
_journal_page_first 6638
_journal_page_last 6647
_journal_paper_doi 10.1039/b926018h
_journal_volume 39
_journal_year 2010
_chemical_formula_moiety 'C36 H60 Li3 N3 O2 Si3'
_chemical_formula_sum 'C36 H60 Li3 N3 O2 Si3'
_chemical_formula_weight 671.96
_chemical_name_systematic
;
?
;
_space_group_IT_number 2
_symmetry_cell_setting triclinic
_symmetry_space_group_name_Hall '-P 1'
_symmetry_space_group_name_H-M 'P -1'
_atom_sites_solution_hydrogens 'geom, Me from difmap'
_atom_sites_solution_primary direct
_atom_sites_solution_secondary difmap
_audit_creation_method 'enCIFer editing of SHELXL97 CIF output'
_cell_angle_alpha 110.4560(20)
_cell_angle_beta 96.7570(20)
_cell_angle_gamma 96.8310(20)
_cell_formula_units_Z 2
_cell_length_a 9.8635(8)
_cell_length_b 12.6161(10)
_cell_length_c 17.7573(14)
_cell_measurement_reflns_used 7861
_cell_measurement_temperature 150(2)
_cell_measurement_theta_max 27.363
_cell_measurement_theta_min 2.259
_cell_volume 2025.3(3)
_computing_cell_refinement 'Bruker SAINT version 6.36a (Bruker, 2000)'
_computing_data_collection 'Bruker SMART version 5.625 (Bruker, 2001)'
_computing_data_reduction 'Bruker SAINT; Bruker SHELXTL (Bruker, 2001)'
_computing_molecular_graphics 'Bruker SHELXTL'
_computing_publication_material 'enCIFer(Allen et al.,2004);PLATON(Spek,2003)'
_computing_structure_refinement 'SHELXL-97 (Sheldrick, 1997)'
_computing_structure_solution 'Bruker SHELXTL'
_diffrn_ambient_temperature 150(2)
_diffrn_measured_fraction_theta_full 0.990
_diffrn_measured_fraction_theta_max 0.967
_diffrn_measurement_device_type 'Bruker SMART 1000 CCD area detector'
_diffrn_measurement_method \w
_diffrn_radiation_monochromator graphite
_diffrn_radiation_source 'normal-focus sealed tube'
_diffrn_radiation_type MoK\a
_diffrn_radiation_wavelength 0.71073
_diffrn_reflns_av_R_equivalents 0.0170
_diffrn_reflns_av_sigmaI/netI 0.0261
_diffrn_reflns_limit_h_max 12
_diffrn_reflns_limit_h_min -12
_diffrn_reflns_limit_k_max 16
_diffrn_reflns_limit_k_min -16
_diffrn_reflns_limit_l_max 23
_diffrn_reflns_limit_l_min -22
_diffrn_reflns_number 17759
_diffrn_reflns_theta_full 26.00
_diffrn_reflns_theta_max 27.45
_diffrn_reflns_theta_min 2.11
_diffrn_standards_decay_% 0
_diffrn_standards_number 0
_exptl_absorpt_coefficient_mu 0.149
_exptl_absorpt_correction_T_max 0.98
_exptl_absorpt_correction_T_min 0.92
_exptl_absorpt_correction_type multi-scan
_exptl_absorpt_process_details '(SADABS; Bruker, 2001)'
_exptl_crystal_colour Colourless
_exptl_crystal_density_diffrn 1.102
_exptl_crystal_density_method 'not measured'
_exptl_crystal_description Block
_exptl_crystal_F_000 728
_exptl_crystal_size_max 0.55
_exptl_crystal_size_mid 0.30
_exptl_crystal_size_min 0.16
_refine_diff_density_max 0.392
_refine_diff_density_min -0.232
_refine_diff_density_rms 0.047
_refine_ls_extinction_method none
_refine_ls_goodness_of_fit_ref 1.023
_refine_ls_hydrogen_treatment constr
_refine_ls_matrix_type full
_refine_ls_number_parameters 437
_refine_ls_number_reflns 8960
_refine_ls_number_restraints 0
_refine_ls_restrained_S_all 1.023
_refine_ls_R_factor_all 0.0545
_refine_ls_R_factor_gt 0.0423
_refine_ls_shift/su_max 0.001
_refine_ls_shift/su_mean 0.000
_refine_ls_structure_factor_coef Fsqd
_refine_ls_weighting_details 'calc w=1/[\s^2^(Fo^2^)+(0.0661P)^2^+0.6537P] where P=(Fo^2^+2Fc^2^)/3'
_refine_ls_weighting_scheme calc
_refine_ls_wR_factor_gt 0.1126
_refine_ls_wR_factor_ref 0.1220
_reflns_number_gt 7246
_reflns_number_total 8960
_reflns_threshold_expression I>2\s(I)
_cod_data_source_file b926018h.txt
_cod_data_source_block lidpla
_cod_depositor_comments
;
The following automatic conversions were performed:

'_symmetry_cell_setting' value 'Triclinic' changed to 'triclinic'
according to /home/saulius/struct/CIF-dictionaries/cif_core.dic
dictionary named 'cif_core.dic' version 2.4.2 from 2011-04-26.

Automatic conversion script
Id: cif_fix_values 1891 2012-01-12 08:04:46Z andrius 
;
_cod_original_sg_symbol_H-M P-1
_cod_database_code 7025231

loop_
_symmetry_equiv_pos_as_xyz
'x, y, z'
'-x, -y, -z'

loop_
_atom_site_label
_atom_site_type_symbol
_atom_site_fract_x
_atom_site_fract_y
_atom_site_fract_z
_atom_site_U_iso_or_equiv
_atom_site_adp_type
_atom_site_occupancy
_atom_site_symmetry_multiplicity
_atom_site_calc_flag
_atom_site_refinement_flags
C1 C 0.25257(15) 0.13164(12) 0.61849(9) 0.0260(3) Uani 1 1 d .
H1 H 0.2251 0.0648 0.5655 0.031 Uiso 1 1 calc R
C2 C -0.06398(18) 0.07523(15) 0.61936(11) 0.0398(4) Uani 1 1 d .
H2A H -0.0648 0.0591 0.6695 0.060 Uiso 1 1 calc R
H2B H -0.0551 0.0054 0.5746 0.060 Uiso 1 1 calc R
H2C H -0.1506 0.1005 0.6057 0.060 Uiso 1 1 calc R
C3 C 0.02748(18) 0.25128(15) 0.55553(10) 0.0362(4) Uani 1 1 d .
H3A H -0.0624 0.2752 0.5636 0.054 Uiso 1 1 calc R
H3B H 0.0184 0.1920 0.5011 0.054 Uiso 1 1 calc R
H3C H 0.0957 0.3176 0.5606 0.054 Uiso 1 1 calc R
C4 C 0.03814(15) 0.36234(12) 0.77615(9) 0.0262(3) Uani 1 1 d .
C5 C -0.10567(17) 0.34947(15) 0.75078(10) 0.0353(4) Uani 1 1 d .
H5 H -0.1470 0.2963 0.6979 0.042 Uiso 1 1 calc R
C6 C -0.18823(18) 0.41234(16) 0.80094(10) 0.0389(4) Uani 1 1 d .
H6 H -0.2849 0.4006 0.7816 0.047 Uiso 1 1 calc R
C7 C -0.13429(18) 0.49192(14) 0.87857(10) 0.0352(4) Uani 1 1 d .
C8 C 0.00805(17) 0.50889(14) 0.90355(9) 0.0329(3) Uani 1 1 d .
H8 H 0.0490 0.5645 0.9557 0.039 Uiso 1 1 calc R
C9 C 0.09178(16) 0.44592(13) 0.85369(9) 0.0291(3) Uani 1 1 d .
H9 H 0.1887 0.4600 0.8728 0.035 Uiso 1 1 calc R
C10 C -0.2278(2) 0.55576(18) 0.93340(11) 0.0469(5) Uani 1 1 d .
H10A H -0.1715 0.6105 0.9845 0.070 Uiso 1 1 calc R
H10B H -0.2925 0.5009 0.9453 0.070 Uiso 1 1 calc R
H10C H -0.2800 0.5973 0.9060 0.070 Uiso 1 1 calc R
C11 C 0.1703(2) -0.05434(16) 0.69079(13) 0.0504(5) Uani 1 1 d .
H11A H 0.2054 -0.0944 0.7253 0.076 Uiso 1 1 calc R
H11B H 0.1416 -0.1089 0.6345 0.076 Uiso 1 1 calc R
H11C H 0.0907 -0.0208 0.7107 0.076 Uiso 1 1 calc R
C12 C 0.4570(2) -0.01607(19) 0.66377(12) 0.0536(5) Uani 1 1 d .
H12A H 0.5456 0.0368 0.6857 0.080 Uiso 1 1 calc R
H12B H 0.4455 -0.0491 0.6041 0.080 Uiso 1 1 calc R
H12C H 0.4558 -0.0777 0.6854 0.080 Uiso 1 1 calc R
C13 C 0.42872(15) 0.17441(13) 0.85771(9) 0.0272(3) Uani 1 1 d .
C14 C 0.47975(18) 0.27908(15) 0.92314(10) 0.0361(4) Uani 1 1 d .
H14 H 0.4570 0.3479 0.9186 0.043 Uiso 1 1 calc R
C15 C 0.5618(2) 0.28545(16) 0.99385(11) 0.0428(4) Uani 1 1 d .
H15 H 0.5939 0.3583 1.0362 0.051 Uiso 1 1 calc R
C16 C 0.59856(18) 0.18825(17) 1.00454(10) 0.0383(4) Uani 1 1 d .
C17 C 0.54775(17) 0.08421(16) 0.94142(10) 0.0367(4) Uani 1 1 d .
H17 H 0.5704 0.0159 0.9470 0.044 Uiso 1 1 calc R
C18 C 0.46456(17) 0.07614(14) 0.87005(10) 0.0319(3) Uani 1 1 d .
H18 H 0.4311 0.0027 0.8287 0.038 Uiso 1 1 calc R
C19 C 0.6936(2) 0.1968(2) 1.08078(12) 0.0525(5) Uani 1 1 d .
H19A H 0.6666 0.1294 1.0945 0.079 Uiso 1 1 calc R
H19B H 0.6861 0.2665 1.1261 0.079 Uiso 1 1 calc R
H19C H 0.7895 0.2002 1.0710 0.079 Uiso 1 1 calc R
C20 C 0.33820(19) 0.22188(17) 0.48791(10) 0.0418(4) Uani 1 1 d .
H20A H 0.2589 0.2609 0.4840 0.063 Uiso 1 1 calc R
H20B H 0.3129 0.1408 0.4520 0.063 Uiso 1 1 calc R
H20C H 0.4166 0.2583 0.4713 0.063 Uiso 1 1 calc R
C21 C 0.56455(18) 0.19051(17) 0.59827(12) 0.0439(4) Uani 1 1 d .
H21A H 0.6278 0.2435 0.5838 0.066 Uiso 1 1 calc R
H21B H 0.5579 0.1122 0.5589 0.066 Uiso 1 1 calc R
H21C H 0.5999 0.1937 0.6531 0.066 Uiso 1 1 calc R
C22 C 0.48014(16) 0.46646(14) 0.68774(10) 0.0310(3) Uani 1 1 d .
C23 C 0.49337(19) 0.55517(15) 0.76463(11) 0.0380(4) Uani 1 1 d .
H23 H 0.4493 0.5398 0.8054 0.046 Uiso 1 1 calc R
C24 C 0.5679(2) 0.66353(16) 0.78306(12) 0.0451(4) Uani 1 1 d .
H24 H 0.5729 0.7205 0.8356 0.054 Uiso 1 1 calc R
C25 C 0.63547(19) 0.69077(16) 0.72650(13) 0.0456(5) Uani 1 1 d .
C26 C 0.62768(19) 0.60362(17) 0.65161(13) 0.0451(4) Uani 1 1 d .
H26 H 0.6753 0.6192 0.6121 0.054 Uiso 1 1 calc R
C27 C 0.55301(18) 0.49443(15) 0.63196(11) 0.0383(4) Uani 1 1 d .
H27 H 0.5511 0.4375 0.5798 0.046 Uiso 1 1 calc R
C28 C 0.7134(2) 0.81073(18) 0.74636(16) 0.0629(6) Uani 1 1 d .
H28A H 0.6491 0.8656 0.7586 0.094 Uiso 1 1 calc R
H28B H 0.7550 0.8137 0.6995 0.094 Uiso 1 1 calc R
H28C H 0.7865 0.8306 0.7939 0.094 Uiso 1 1 calc R
C50 C 0.0055(2) 0.65491(19) 0.75149(14) 0.0543(5) Uani 1 1 d .
H50A H 0.0454 0.6301 0.7945 0.082 Uiso 1 1 calc R
H50B H -0.0918 0.6612 0.7553 0.082 Uiso 1 1 calc R
H50C H 0.0572 0.7298 0.7581 0.082 Uiso 1 1 calc R
C51 C 0.0140(2) 0.56943(17) 0.67042(13) 0.0489(5) Uani 1 1 d .
H51A H -0.0490 0.4970 0.6607 0.059 Uiso 1 1 calc R
H51B H -0.0176 0.5986 0.6275 0.059 Uiso 1 1 calc R
C52 C 0.2373(2) 0.62732(17) 0.64171(13) 0.0510(5) Uani 1 1 d .
H52A H 0.3352 0.6360 0.6666 0.061 Uiso 1 1 calc R
H52B H 0.2081 0.7031 0.6633 0.061 Uiso 1 1 calc R
C53 C 0.2266(3) 0.5902(3) 0.55175(17) 0.0865(9) Uani 1 1 d .
H53A H 0.2539 0.5146 0.5301 0.130 Uiso 1 1 calc R
H53B H 0.2880 0.6459 0.5387 0.130 Uiso 1 1 calc R
H53C H 0.1307 0.5857 0.5271 0.130 Uiso 1 1 calc R
C54 C 0.1611(3) 0.1161(2) 0.99511(15) 0.0669(6) Uani 1 1 d .
H54A H 0.2487 0.1679 1.0041 0.100 Uiso 1 1 calc R
H54B H 0.1789 0.0501 1.0095 0.100 Uiso 1 1 calc R
H54C H 0.0986 0.1571 1.0293 0.100 Uiso 1 1 calc R
C55 C 0.0952(2) 0.07477(18) 0.90695(14) 0.0519(5) Uani 1 1 d .
H55A H 0.1592 0.0339 0.8728 0.062 Uiso 1 1 calc R
H55B H 0.0093 0.0193 0.8977 0.062 Uiso 1 1 calc R
C56 C -0.0680(2) 0.20348(17) 0.90005(12) 0.0459(4) Uani 1 1 d .
H56A H -0.0621 0.2851 0.9062 0.055 Uiso 1 1 calc R
H56B H -0.0841 0.1975 0.9525 0.055 Uiso 1 1 calc R
C57 C -0.1867(2) 0.1338(2) 0.83545(16) 0.0652(6) Uani 1 1 d .
H57A H -0.1691 0.1362 0.7829 0.098 Uiso 1 1 calc R
H57B H -0.2712 0.1649 0.8482 0.098 Uiso 1 1 calc R
H57C H -0.1983 0.0541 0.8325 0.098 Uiso 1 1 calc R
N1 N 0.12778(13) 0.29805(11) 0.73122(7) 0.0268(3) Uani 1 1 d .
N2 N 0.34722(13) 0.17361(11) 0.78804(8) 0.0269(3) Uani 1 1 d .
N3 N 0.39309(14) 0.36334(11) 0.67169(8) 0.0305(3) Uani 1 1 d .
O1 O 0.15277(13) 0.54624(10) 0.66439(9) 0.0442(3) Uani 1 1 d .
O2 O 0.06216(13) 0.16674(11) 0.88187(8) 0.0425(3) Uani 1 1 d .
Si1 Si 0.08678(4) 0.19153(3) 0.63518(2) 0.02548(11) Uani 1 1 d .
Si2 Si 0.31177(5) 0.06384(4) 0.69445(3) 0.03005(11) Uani 1 1 d .
Si3 Si 0.38843(4) 0.23276(4) 0.59629(3) 0.02858(11) Uani 1 1 d .
Li1 Li 0.3387(3) 0.3045(2) 0.75417(16) 0.0299(5) Uani 1 1 d .
Li2 Li 0.2183(3) 0.4248(2) 0.69022(18) 0.0367(6) Uani 1 1 d .
Li3 Li 0.1660(3) 0.2196(2) 0.81514(17) 0.0342(6) Uani 1 1 d .

loop_
_atom_site_aniso_label
_atom_site_aniso_U_11
_atom_site_aniso_U_22
_atom_site_aniso_U_33
_atom_site_aniso_U_23
_atom_site_aniso_U_13
_atom_site_aniso_U_12
C1 0.0298(7) 0.0243(7) 0.0211(7) 0.0041(6) 0.0019(6) 0.0101(6)
C2 0.0356(9) 0.0308(8) 0.0446(10) 0.0036(7) 0.0082(7) 0.0044(7)
C3 0.0377(9) 0.0394(9) 0.0281(8) 0.0077(7) -0.0018(7) 0.0154(7)
C4 0.0280(7) 0.0248(7) 0.0243(7) 0.0064(6) 0.0034(6) 0.0076(6)
C5 0.0301(8) 0.0392(9) 0.0266(8) 0.0000(7) 0.0003(6) 0.0102(7)
C6 0.0307(8) 0.0450(10) 0.0350(9) 0.0056(8) 0.0035(7) 0.0140(7)
C7 0.0382(9) 0.0348(9) 0.0321(8) 0.0083(7) 0.0086(7) 0.0150(7)
C8 0.0406(9) 0.0289(8) 0.0238(7) 0.0024(6) 0.0040(6) 0.0093(7)
C9 0.0293(8) 0.0282(8) 0.0265(7) 0.0065(6) 0.0019(6) 0.0066(6)
C10 0.0469(11) 0.0538(11) 0.0356(9) 0.0048(8) 0.0115(8) 0.0245(9)
C11 0.0661(13) 0.0289(9) 0.0489(11) 0.0153(8) -0.0112(10) -0.0018(8)
C12 0.0730(14) 0.0611(13) 0.0401(10) 0.0214(9) 0.0179(10) 0.0454(11)
C13 0.0256(7) 0.0328(8) 0.0245(7) 0.0116(6) 0.0052(6) 0.0056(6)
C14 0.0439(9) 0.0330(8) 0.0299(8) 0.0113(7) 0.0009(7) 0.0074(7)
C15 0.0490(10) 0.0421(10) 0.0283(8) 0.0071(7) -0.0030(7) 0.0011(8)
C16 0.0347(9) 0.0535(11) 0.0283(8) 0.0187(8) 0.0016(7) 0.0068(8)
C17 0.0373(9) 0.0450(10) 0.0363(9) 0.0242(8) 0.0057(7) 0.0120(7)
C18 0.0341(8) 0.0325(8) 0.0303(8) 0.0136(7) 0.0035(6) 0.0057(6)
C19 0.0499(11) 0.0699(14) 0.0365(10) 0.0225(10) -0.0055(8) 0.0096(10)
C20 0.0426(10) 0.0547(11) 0.0272(8) 0.0142(8) 0.0072(7) 0.0062(8)
C21 0.0320(9) 0.0456(10) 0.0482(11) 0.0085(8) 0.0063(8) 0.0119(8)
C22 0.0297(8) 0.0304(8) 0.0326(8) 0.0115(7) 0.0014(6) 0.0086(6)
C23 0.0423(9) 0.0353(9) 0.0338(9) 0.0101(7) 0.0031(7) 0.0083(7)
C24 0.0485(11) 0.0337(9) 0.0435(10) 0.0073(8) -0.0067(8) 0.0067(8)
C25 0.0380(9) 0.0338(9) 0.0612(12) 0.0189(9) -0.0075(9) 0.0032(7)
C26 0.0393(10) 0.0464(11) 0.0555(12) 0.0279(9) 0.0059(8) 0.0038(8)
C27 0.0387(9) 0.0372(9) 0.0391(9) 0.0146(8) 0.0064(7) 0.0053(7)
C28 0.0523(12) 0.0400(11) 0.0899(18) 0.0272(12) -0.0125(12) -0.0031(9)
C50 0.0473(11) 0.0546(12) 0.0624(13) 0.0225(11) 0.0055(10) 0.0146(9)
C51 0.0393(10) 0.0414(10) 0.0618(12) 0.0175(9) -0.0063(9) 0.0109(8)
C52 0.0550(12) 0.0422(11) 0.0630(13) 0.0270(10) 0.0075(10) 0.0137(9)
C53 0.084(2) 0.122(3) 0.0669(17) 0.0476(18) 0.0150(15) 0.0273(18)
C54 0.0769(16) 0.0736(16) 0.0678(15) 0.0423(14) 0.0198(13) 0.0220(13)
C55 0.0574(12) 0.0444(11) 0.0626(13) 0.0264(10) 0.0241(10) 0.0071(9)
C56 0.0450(10) 0.0449(10) 0.0477(11) 0.0124(9) 0.0214(9) 0.0087(8)
C57 0.0443(12) 0.0595(14) 0.0817(17) 0.0149(12) 0.0172(11) -0.0012(10)
N1 0.0259(6) 0.0268(6) 0.0225(6) 0.0023(5) 0.0016(5) 0.0086(5)
N2 0.0297(6) 0.0267(6) 0.0240(6) 0.0087(5) 0.0027(5) 0.0077(5)
N3 0.0348(7) 0.0280(7) 0.0277(7) 0.0085(5) 0.0069(5) 0.0061(5)
O1 0.0432(7) 0.0332(6) 0.0610(8) 0.0229(6) 0.0043(6) 0.0127(5)
O2 0.0396(7) 0.0457(7) 0.0499(8) 0.0218(6) 0.0202(6) 0.0106(6)
Si1 0.0263(2) 0.0238(2) 0.0216(2) 0.00282(16) 0.00051(15) 0.00720(15)
Si2 0.0390(2) 0.0255(2) 0.0245(2) 0.00661(17) 0.00176(17) 0.01292(18)
Si3 0.0284(2) 0.0322(2) 0.0232(2) 0.00656(17) 0.00462(16) 0.00892(17)
Li1 0.0321(13) 0.0302(13) 0.0278(13) 0.0102(11) 0.0053(10) 0.0084(11)
Li2 0.0427(16) 0.0293(14) 0.0395(15) 0.0125(12) 0.0062(12) 0.0133(12)
Li3 0.0342(14) 0.0360(14) 0.0323(14) 0.0116(12) 0.0081(11) 0.0063(11)

loop_
_atom_type_symbol
_atom_type_description
_atom_type_scat_dispersion_real
_atom_type_scat_dispersion_imag
_atom_type_scat_source
C C 0.0033 0.0016 'International Tables Vol C Tables 4.2.6.8 and 6.1.1.4'
H H 0.0000 0.0000 'International Tables Vol C Tables 4.2.6.8 and 6.1.1.4'
N N 0.0061 0.0033 'International Tables Vol C Tables 4.2.6.8 and 6.1.1.4'
O O 0.0106 0.0060 'International Tables Vol C Tables 4.2.6.8 and 6.1.1.4'
Si Si 0.0817 0.0704 'International Tables Vol C Tables 4.2.6.8 and 6.1.1.4'
Li Li -0.0003 0.0001 'International Tables Vol C Tables 4.2.6.8 and 6.1.1.4'

loop_
_geom_angle_atom_site_label_1
_geom_angle_atom_site_label_2
_geom_angle_atom_site_label_3
_geom_angle
Si1 C1 Si2 113.67(8)
Si1 C1 Si3 112.22(7)
Si2 C1 Si3 117.80(8)
Si1 C1 Li1 79.49(8)
Si2 C1 Li1 75.83(7)
Si3 C1 Li1 73.77(8)
Si1 C1 H1 103.7
Si2 C1 H1 103.7
Si3 C1 H1 103.7
Li1 C1 H1 176.6
Si1 C2 H2A 109.5
Si1 C2 H2B 109.5
H2A C2 H2B 109.5
Si1 C2 H2C 109.5
H2A C2 H2C 109.5
H2B C2 H2C 109.5
Si1 C3 H3A 109.5
Si1 C3 H3B 109.5
H3A C3 H3B 109.5
Si1 C3 H3C 109.5
H3A C3 H3C 109.5
H3B C3 H3C 109.5
N1 C4 C9 119.09(13)
N1 C4 C5 125.37(14)
C9 C4 C5 115.53(14)
N1 C4 Li3 54.52(9)
C9 C4 Li3 89.34(11)
C5 C4 Li3 126.70(13)
N1 C4 Li2 51.44(9)
C9 C4 Li2 99.32(12)
C5 C4 Li2 120.33(12)
Li3 C4 Li2 98.72(10)
C6 C5 C4 121.67(15)
C6 C5 H5 119.2
C4 C5 H5 119.2
C5 C6 C7 122.07(16)
C5 C6 H6 119.0
C7 C6 H6 119.0
C6 C7 C8 117.10(15)
C6 C7 C10 120.93(16)
C8 C7 C10 121.97(15)
C7 C8 C9 121.22(15)
C7 C8 H8 119.4
C9 C8 H8 119.4
C8 C9 C4 122.33(14)
C8 C9 H9 118.8
C4 C9 H9 118.8
C7 C10 H10A 109.5
C7 C10 H10B 109.5
H10A C10 H10B 109.5
C7 C10 H10C 109.5
H10A C10 H10C 109.5
H10B C10 H10C 109.5
Si2 C11 H11A 109.5
Si2 C11 H11B 109.5
H11A C11 H11B 109.5
Si2 C11 H11C 109.5
H11A C11 H11C 109.5
H11B C11 H11C 109.5
Si2 C12 H12A 109.5
Si2 C12 H12B 109.5
H12A C12 H12B 109.5
Si2 C12 H12C 109.5
H12A C12 H12C 109.5
H12B C12 H12C 109.5
N2 C13 C14 119.75(14)
N2 C13 C18 125.01(14)
C14 C13 C18 115.23(14)
C15 C14 C13 122.42(16)
C15 C14 H14 118.8
C13 C14 H14 118.8
C14 C15 C16 121.73(17)
C14 C15 H15 119.1
C16 C15 H15 119.1
C17 C16 C15 116.79(15)
C17 C16 C19 121.95(17)
C15 C16 C19 121.23(17)
C16 C17 C18 122.26(16)
C16 C17 H17 118.9
C18 C17 H17 118.9
C17 C18 C13 121.55(15)
C17 C18 H18 119.2
C13 C18 H18 119.2
C16 C19 H19A 109.5
C16 C19 H19B 109.5
H19A C19 H19B 109.5
C16 C19 H19C 109.5
H19A C19 H19C 109.5
H19B C19 H19C 109.5
Si3 C20 H20A 109.5
Si3 C20 H20B 109.5
H20A C20 H20B 109.5
Si3 C20 H20C 109.5
H20A C20 H20C 109.5
H20B C20 H20C 109.5
Si3 C21 H21A 109.5
Si3 C21 H21B 109.5
H21A C21 H21B 109.5
Si3 C21 H21C 109.5
H21A C21 H21C 109.5
H21B C21 H21C 109.5
N3 C22 C27 125.68(15)
N3 C22 C23 118.95(15)
C27 C22 C23 115.28(15)
N3 C22 Li2 49.68(9)
C27 C22 Li2 131.93(13)
C23 C22 Li2 87.88(12)
C24 C23 C22 122.62(17)
C24 C23 H23 118.7
C22 C23 H23 118.7
C23 C24 C25 121.34(18)
C23 C24 H24 119.3
C25 C24 H24 119.3
C24 C25 C26 116.86(17)
C24 C25 C28 121.0(2)
C26 C25 C28 122.2(2)
C25 C26 C27 122.56(18)
C25 C26 H26 118.7
C27 C26 H26 118.7
C26 C27 C22 121.26(17)
C26 C27 H27 119.4
C22 C27 H27 119.4
C25 C28 H28A 109.5
C25 C28 H28B 109.5
H28A C28 H28B 109.5
C25 C28 H28C 109.5
H28A C28 H28C 109.5
H28B C28 H28C 109.5
C51 C50 H50A 109.5
C51 C50 H50B 109.5
H50A C50 H50B 109.5
C51 C50 H50C 109.5
H50A C50 H50C 109.5
H50B C50 H50C 109.5
O1 C51 C50 112.16(16)
O1 C51 H51A 109.2
C50 C51 H51A 109.2
O1 C51 H51B 109.2
C50 C51 H51B 109.2
H51A C51 H51B 107.9
O1 C52 C53 111.8(2)
O1 C52 H52A 109.3
C53 C52 H52A 109.3
O1 C52 H52B 109.3
C53 C52 H52B 109.3
H52A C52 H52B 107.9
C52 C53 H53A 109.5
C52 C53 H53B 109.5
H53A C53 H53B 109.5
C52 C53 H53C 109.5
H53A C53 H53C 109.5
H53B C53 H53C 109.5
C55 C54 H54A 109.5
C55 C54 H54B 109.5
H54A C54 H54B 109.5
C55 C54 H54C 109.5
H54A C54 H54C 109.5
H54B C54 H54C 109.5
O2 C55 C54 112.71(18)
O2 C55 H55A 109.0
C54 C55 H55A 109.0
O2 C55 H55B 109.0
C54 C55 H55B 109.0
H55A C55 H55B 107.8
O2 C56 C57 112.20(16)
O2 C56 H56A 109.2
C57 C56 H56A 109.2
O2 C56 H56B 109.2
C57 C56 H56B 109.2
H56A C56 H56B 107.9
C56 C57 H57A 109.5
C56 C57 H57B 109.5
H57A C57 H57B 109.5
C56 C57 H57C 109.5
H57A C57 H57C 109.5
H57B C57 H57C 109.5
C4 N1 Si1 127.63(10)
C4 N1 Li1 132.06(12)
Si1 N1 Li1 100.25(9)
C4 N1 Li3 92.25(12)
Si1 N1 Li3 107.73(10)
Li1 N1 Li3 72.78(11)
C4 N1 Li2 97.53(12)
Si1 N1 Li2 94.59(10)
Li1 N1 Li2 73.87(11)
Li3 N1 Li2 142.50(13)
C13 N2 Si2 126.13(10)
C13 N2 Li1 126.01(13)
Si2 N2 Li1 99.91(10)
C13 N2 Li3 109.44(12)
Si2 N2 Li3 107.06(10)
Li1 N2 Li3 76.71(12)
C22 N3 Si3 128.45(11)
C22 N3 Li1 125.32(13)
Si3 N3 Li1 96.92(10)
C22 N3 Li2 98.16(12)
Si3 N3 Li2 119.74(11)
Li1 N3 Li2 79.12(12)
C52 O1 C51 113.32(14)
C52 O1 Li2 124.02(14)
C51 O1 Li2 122.57(15)
C55 O2 C56 115.40(14)
C55 O2 Li3 122.11(14)
C56 O2 Li3 121.79(14)
N1 Si1 C2 116.04(7)
N1 Si1 C3 111.18(7)
C2 Si1 C3 101.79(8)
N1 Si1 C1 104.32(6)
C2 Si1 C1 111.62(7)
C3 Si1 C1 112.18(7)
N1 Si1 Li2 48.14(8)
C2 Si1 Li2 153.15(8)
C3 Si1 Li2 72.14(8)
C1 Si1 Li2 94.57(8)
N1 Si1 Li1 44.05(7)
C2 Si1 Li1 137.19(8)
C3 Si1 Li1 120.40(8)
C1 Si1 Li1 60.79(7)
Li2 Si1 Li1 51.77(8)
N1 Si1 Li3 40.01(7)
C2 Si1 Li3 91.22(8)
C3 Si1 Li3 150.60(8)
C1 Si1 Li3 86.49(7)
Li2 Si1 Li3 84.33(8)
Li1 Si1 Li3 48.25(7)
N2 Si2 C12 115.90(9)
N2 Si2 C11 111.59(8)
C12 Si2 C11 102.34(11)
N2 Si2 C1 105.53(6)
C12 Si2 C1 111.39(8)
C11 Si2 C1 110.15(8)
N2 Si2 Li1 43.16(7)
C12 Si2 Li1 124.12(10)
C11 Si2 Li1 132.77(9)
C1 Si2 Li1 63.09(7)
N2 Si2 Li3 39.76(7)
C12 Si2 Li3 153.91(9)
C11 Si2 Li3 84.85(9)
C1 Si2 Li3 88.82(7)
Li1 Si2 Li3 49.90(8)
N3 Si3 C21 110.64(8)
N3 Si3 C20 117.06(8)
C21 Si3 C20 103.42(9)
N3 Si3 C1 103.91(6)
C21 Si3 C1 113.71(8)
C20 Si3 C1 108.43(8)
N3 Si3 Li1 44.92(7)
C21 Si3 Li1 107.05(8)
C20 Si3 Li1 148.88(8)
C1 Si3 Li1 64.45(7)
N2 Li1 N3 141.41(15)
N2 Li1 N1 100.90(13)
N3 Li1 N1 99.43(12)
N2 Li1 Li3 52.59(10)
N3 Li1 Li3 152.55(15)
N1 Li1 Li3 54.03(10)
N2 Li1 Li2 154.15(16)
N3 Li1 Li2 50.99(10)
N1 Li1 Li2 54.26(10)
Li3 Li1 Li2 106.48(14)
N2 Li1 C1 77.54(10)
N3 Li1 C1 76.49(10)
N1 Li1 C1 75.09(9)
Li3 Li1 C1 88.43(11)
Li2 Li1 C1 87.87(11)
N2 Li1 Si3 105.97(11)
N3 Li1 Si3 38.16(6)
N1 Li1 Si3 99.09(10)
Li3 Li1 Si3 130.09(12)
Li2 Li1 Si3 74.82(10)
C1 Li1 Si3 41.78(5)
N2 Li1 Si2 36.93(6)
N3 Li1 Si2 110.00(11)
N1 Li1 Si2 92.53(10)
Li3 Li1 Si2 68.94(9)
Li2 Li1 Si2 127.43(12)
C1 Li1 Si2 41.08(5)
Si3 Li1 Si2 71.90(6)
N2 Li1 Si1 93.25(10)
N3 Li1 Si1 84.60(10)
N1 Li1 Si1 35.70(6)
Li3 Li1 Si1 69.48(9)
Li2 Li1 Si1 62.68(9)
C1 Li1 Si1 39.72(5)
Si3 Li1 Si1 67.66(6)
Si2 Li1 Si1 67.46(6)
O1 Li2 N3 129.39(17)
O1 Li2 N1 133.90(16)
N3 Li2 N1 96.26(12)
O1 Li2 Li1 165.94(17)
N3 Li2 Li1 49.89(9)
N1 Li2 Li1 51.87(9)
O1 Li2 C22 102.08(13)
N3 Li2 C22 32.16(7)
N1 Li2 C22 123.33(13)
Li1 Li2 C22 71.67(10)
O1 Li2 C4 106.07(13)
N3 Li2 C4 124.21(13)
N1 Li2 C4 31.03(6)
Li1 Li2 C4 74.96(10)
C22 Li2 C4 142.02(13)
O1 Li2 Si1 127.60(14)
N3 Li2 Si1 85.97(10)
N1 Li2 Si1 37.28(6)
Li1 Li2 Si1 65.55(9)
C22 Li2 Si1 117.96(11)
C4 Li2 Si1 60.94(7)
O2 Li3 N2 124.04(16)
O2 Li3 N1 136.08(16)
N2 Li3 N1 98.44(13)
O2 Li3 Li1 167.95(17)
N2 Li3 Li1 50.70(9)
N1 Li3 Li1 53.19(9)
O2 Li3 C4 107.17(13)
N2 Li3 C4 128.71(14)
N1 Li3 C4 33.23(6)
Li1 Li3 C4 78.55(11)
O2 Li3 Si2 121.63(13)
N2 Li3 Si2 33.18(6)
N1 Li3 Si2 87.02(10)
Li1 Li3 Si2 61.16(9)
C4 Li3 Si2 119.78(10)
O2 Li3 Si1 129.78(13)
N2 Li3 Si1 87.33(10)
N1 Li3 Si1 32.26(5)
Li1 Li3 Si1 62.27(9)
C4 Li3 Si1 58.93(7)
Si2 Li3 Si1 63.07(6)

loop_
_geom_bond_atom_site_label_1
_geom_bond_atom_site_label_2
_geom_bond_distance
C1 Si1 1.8933(15)
C1 Si2 1.9056(15)
C1 Si3 1.9100(16)
C1 Li1 2.586(3)
C1 H1 1.0000
C2 Si1 1.8808(18)
C2 H2A 0.9800
C2 H2B 0.9800
C2 H2C 0.9800
C3 Si1 1.8884(17)
C3 H3A 0.9800
C3 H3B 0.9800
C3 H3C 0.9800
C4 N1 1.4001(18)
C4 C9 1.403(2)
C4 C5 1.409(2)
C4 Li3 2.553(3)
C4 Li2 2.693(3)
C5 C6 1.384(2)
C5 H5 0.9500
C6 C7 1.387(2)
C6 H6 0.9500
C7 C8 1.389(2)
C7 C10 1.512(2)
C8 C9 1.390(2)
C8 H8 0.9500
C9 H9 0.9500
C10 H10A 0.9800
C10 H10B 0.9800
C10 H10C 0.9800
C11 Si2 1.895(2)
C11 H11A 0.9800
C11 H11B 0.9800
C11 H11C 0.9800
C12 Si2 1.8728(19)
C12 H12A 0.9800
C12 H12B 0.9800
C12 H12C 0.9800
C13 N2 1.3901(19)
C13 C14 1.407(2)
C13 C18 1.409(2)
C14 C15 1.383(2)
C14 H14 0.9500
C15 C16 1.387(3)
C15 H15 0.9500
C16 C17 1.383(3)
C16 C19 1.516(2)
C17 C18 1.391(2)
C17 H17 0.9500
C18 H18 0.9500
C19 H19A 0.9800
C19 H19B 0.9800
C19 H19C 0.9800
C20 Si3 1.8822(17)
C20 H20A 0.9800
C20 H20B 0.9800
C20 H20C 0.9800
C21 Si3 1.8767(18)
C21 H21A 0.9800
C21 H21B 0.9800
C21 H21C 0.9800
C22 N3 1.389(2)
C22 C27 1.405(2)
C22 C23 1.410(2)
C22 Li2 2.583(3)
C23 C24 1.381(3)
C23 H23 0.9500
C24 C25 1.384(3)
C24 H24 0.9500
C25 C26 1.385(3)
C25 C28 1.514(3)
C26 C27 1.387(2)
C26 H26 0.9500
C27 H27 0.9500
C28 H28A 0.9800
C28 H28B 0.9800
C28 H28C 0.9800
C50 C51 1.486(3)
C50 H50A 0.9800
C50 H50B 0.9800
C50 H50C 0.9800
C51 O1 1.442(2)
C51 H51A 0.9900
C51 H51B 0.9900
C52 O1 1.438(2)
C52 C53 1.486(3)
C52 H52A 0.9900
C52 H52B 0.9900
C53 H53A 0.9800
C53 H53B 0.9800
C53 H53C 0.9800
C54 C55 1.501(3)
C54 H54A 0.9800
C54 H54B 0.9800
C54 H54C 0.9800
C55 O2 1.438(2)
C55 H55A 0.9900
C55 H55B 0.9900
C56 O2 1.450(2)
C56 C57 1.481(3)
C56 H56A 0.9900
C56 H56B 0.9900
C57 H57A 0.9800
C57 H57B 0.9800
C57 H57C 0.9800
N1 Si1 1.7275(12)
N1 Li1 2.058(3)
N1 Li3 2.081(3)
N1 Li2 2.124(3)
N2 Si2 1.7151(13)
N2 Li1 1.953(3)
N2 Li3 2.004(3)
N3 Si3 1.7131(13)
N3 Li1 1.958(3)
N3 Li2 1.989(3)
O1 Li2 1.905(3)
O2 Li3 1.891(3)
Si1 Li2 2.843(3)
Si1 Li1 2.913(3)
Si1 Li3 3.083(3)
Si2 Li1 2.812(3)
Si2 Li3 2.996(3)
Si3 Li1 2.752(3)
Li1 Li3 2.456(4)
Li1 Li2 2.514(4)
